data_1502020
loop_
_publ_author_name
'Kumar, Arepalli Sateesh'
'Nagarajan, Rajagopal'

_publ_section_title
;
 Synthesis of \a-carbolines via Pd-catalyzed amidation and Vilsmeier-Haack
 reaction of 3-acetyl-2-chloroindoles.
;
_journal_issue 6
_journal_name_full 'Organic letters'
_journal_page_first 1398
_journal_page_last 1401
_journal_paper_doi 10.1021/ol2000827
_journal_volume 13
_journal_year 2011
_chemical_formula_moiety 'C17 H17 Cl N2 O'
_chemical_formula_sum 'C17 H17 Cl N2 O'
_chemical_formula_weight 300.78
_chemical_name_systematic
; 
 ? 
;
_space_group_IT_number 2
_symmetry_cell_setting triclinic
_symmetry_space_group_name_Hall '-P 1'
_symmetry_space_group_name_H-M 'P -1'
_atom_sites_solution_hydrogens geom
_atom_sites_solution_primary direct
_atom_sites_solution_secondary difmap
_audit_creation_method SHELXL-97
_cell_angle_alpha 104.17(3)
_cell_angle_beta 103.50(3)
_cell_angle_gamma 96.70(3)
_cell_formula_units_Z 2
_cell_length_a 7.190(3)
_cell_length_b 10.650(4)
_cell_length_c 10.795(3)
_cell_measurement_reflns_used 1116
_cell_measurement_temperature 298(2)
_cell_measurement_theta_max 28.3447
_cell_measurement_theta_min 2.9679
_cell_volume 766.0(5)
_computing_cell_refinement
;
CrysAlisPro, Oxford Diffraction Ltd.,
Version 1.171.33.48 (release 15-09-2009 CrysAlis171 .NET)
(compiled Sep 15 2009,11:49:04)
;
_computing_data_collection
;
CrysAlisPro, Oxford Diffraction Ltd.,
Version 1.171.33.48 (release 15-09-2009 CrysAlis171 .NET)
(compiled Sep 15 2009,11:49:04)
;
_computing_data_reduction
;
CrysAlisPro, Oxford Diffraction Ltd.,
Version 1.171.33.48 (release 15-09-2009 CrysAlis171 .NET)
(compiled Sep 15 2009,11:49:04)
;
_computing_structure_refinement 'SHELXL-97 (Sheldrick, 1997)'
_computing_structure_solution 'SHELXS-97 (Sheldrick, 1990)'
_diffrn_ambient_temperature 298(2)
_diffrn_measured_fraction_theta_full 0.999
_diffrn_measured_fraction_theta_max 0.999
_diffrn_radiation_monochromator graphite
_diffrn_radiation_source 'fine-focus sealed tube'
_diffrn_radiation_type MoK\a
_diffrn_radiation_wavelength 0.71073
_diffrn_reflns_av_R_equivalents 0.0251
_diffrn_reflns_av_sigmaI/netI 0.0680
_diffrn_reflns_limit_h_max 8
_diffrn_reflns_limit_h_min -8
_diffrn_reflns_limit_k_max 8
_diffrn_reflns_limit_k_min -12
_diffrn_reflns_limit_l_max 13
_diffrn_reflns_limit_l_min -13
_diffrn_reflns_number 4859
_diffrn_reflns_theta_full 25.68
_diffrn_reflns_theta_max 25.68
_diffrn_reflns_theta_min 2.96
_exptl_absorpt_coefficient_mu 0.250
_exptl_absorpt_correction_T_max 0.9707
_exptl_absorpt_correction_T_min 0.9024
_exptl_absorpt_correction_type multi-scan
_exptl_crystal_colour 'pale yellow'
_exptl_crystal_density_diffrn 1.304
_exptl_crystal_density_method 'not measured'
_exptl_crystal_description block
_exptl_crystal_F_000 316
_exptl_crystal_size_max 0.42
_exptl_crystal_size_mid 0.22
_exptl_crystal_size_min 0.12
_refine_diff_density_max 0.184
_refine_diff_density_min -0.158
_refine_diff_density_rms 0.031
_refine_ls_extinction_method none
_refine_ls_goodness_of_fit_ref 0.841
_refine_ls_hydrogen_treatment mixed
_refine_ls_matrix_type full
_refine_ls_number_parameters 229
_refine_ls_number_reflns 2900
_refine_ls_number_restraints 0
_refine_ls_restrained_S_all 0.841
_refine_ls_R_factor_all 0.1165
_refine_ls_R_factor_gt 0.0459
_refine_ls_shift/su_max 0.000
_refine_ls_shift/su_mean 0.000
_refine_ls_structure_factor_coef Fsqd
_refine_ls_weighting_details 'calc w=1/[\s^2^(Fo^2^)+(0.0557P)^2^+0.0000P] where P=(Fo^2^+2Fc^2^)/3'
_refine_ls_weighting_scheme calc
_refine_ls_wR_factor_gt 0.0977
_refine_ls_wR_factor_ref 0.1145
_reflns_number_gt 1347
_reflns_number_total 2900
_reflns_threshold_expression >2sigma(I)
_cod_data_source_file ol2000827_si_002.cif
_cod_data_source_block rn27
_cod_depositor_comments
;
The following automatic conversions were performed:

'_symmetry_cell_setting' value 'Triclinic' changed to 'triclinic'
according to /home/saulius/struct/CIF-dictionaries/cif_core.dic
dictionary named 'cif_core.dic' version 2.4.1 from 2010-06-29.

Automatic conversion script
Id: cif_fix_values 1715 2011-07-08 13:25:40Z adriana 
;
_cod_original_sg_symbol_Hall '-P 1 '
_cod_original_sg_symbol_H-M P-1
_cod_database_code 1502020

loop_
_symmetry_equiv_pos_as_xyz
'x, y, z'
'-x, -y, -z'

loop_
_atom_site_label
_atom_site_type_symbol
_atom_site_fract_x
_atom_site_fract_y
_atom_site_fract_z
_atom_site_U_iso_or_equiv
_atom_site_adp_type
_atom_site_occupancy
_atom_site_symmetry_multiplicity
_atom_site_calc_flag
_atom_site_refinement_flags
_atom_site_disorder_assembly
_atom_site_disorder_group
C13A C 0.7501(19) 0.0997(8) 0.6458(10) 0.092(4) Uani 0.537(15) 1 d P A 1
H13A H 0.6841 0.0145 0.6447 0.111 Uiso 0.537(15) 1 calc PR A 1
H13B H 0.7934 0.0894 0.5659 0.111 Uiso 0.537(15) 1 calc PR A 1
C14A C 0.9194(19) 0.1511(10) 0.7653(10) 0.103(4) Uani 0.537(15) 1 d P A 1
H14A H 0.8802 0.1432 0.8435 0.124 Uiso 0.537(15) 1 calc PR A 1
H14B H 0.9667 0.2435 0.7771 0.124 Uiso 0.537(15) 1 calc PR A 1
C15A C 1.097(3) 0.064(2) 0.746(3) 0.132(6) Uani 0.537(15) 1 d P A 1
H15A H 1.0779 0.0229 0.6533 0.198 Uiso 0.537(15) 1 calc PR A 1
H15B H 1.0929 -0.0016 0.7924 0.198 Uiso 0.537(15) 1 calc PR A 1
H15C H 1.2208 0.1227 0.7813 0.198 Uiso 0.537(15) 1 calc PR A 1
C13B C 0.8049(19) 0.1572(13) 0.7308(13) 0.094(3) Uani 0.463(15) 1 d P A 2
H13C H 0.8943 0.2366 0.7877 0.113 Uiso 0.463(15) 1 calc PR A 2
H13D H 0.7689 0.1055 0.7870 0.113 Uiso 0.463(15) 1 calc PR A 2
C14B C 0.901(2) 0.0826(9) 0.6432(12) 0.108(4) Uani 0.463(15) 1 d P A 2
H14C H 0.9620 0.1370 0.5983 0.129 Uiso 0.463(15) 1 calc PR A 2
H14D H 0.8114 0.0079 0.5777 0.129 Uiso 0.463(15) 1 calc PR A 2
C15B C 1.058(5) 0.037(4) 0.744(4) 0.228(18) Uani 0.463(15) 1 d P A 2
H15D H 0.9980 0.0044 0.8034 0.343 Uiso 0.463(15) 1 calc PR A 2
H15E H 1.1613 0.1098 0.7936 0.343 Uiso 0.463(15) 1 calc PR A 2
H15F H 1.1101 -0.0324 0.6952 0.343 Uiso 0.463(15) 1 calc PR A 2
H12A H 0.565(4) 0.227(3) 0.725(3) 0.092(10) Uiso 1 1 d . . .
H12B H 0.507(5) 0.143(3) 0.582(3) 0.138(15) Uiso 1 1 d . . .
Cl1 Cl 0.79066(9) 0.62581(8) 0.35799(8) 0.0923(3) Uani 1 1 d . . .
N1 N 0.5965(3) 0.2152(2) 0.3825(2) 0.0661(6) Uani 1 1 d . . .
C11 C 0.6603(3) 0.3204(3) 0.4874(3) 0.0541(6) Uani 1 1 d . . .
N2 N 0.6724(2) 0.3148(2) 0.61418(19) 0.0594(6) Uani 1 1 d . A .
C4 C 0.7242(3) 0.4496(2) 0.4872(2) 0.0513(6) Uani 1 1 d . . .
C5 C 0.7795(3) 0.5267(3) 0.6241(2) 0.0538(6) Uani 1 1 d . . .
C10 C 0.7444(3) 0.4399(3) 0.6981(2) 0.0578(7) Uani 1 1 d . . .
C3 C 0.7156(3) 0.4683(3) 0.3643(3) 0.0616(7) Uani 1 1 d . . .
C2 C 0.6474(3) 0.3619(3) 0.2500(2) 0.0666(8) Uani 1 1 d . . .
C1 C 0.5912(3) 0.2373(3) 0.2654(3) 0.0690(8) Uani 1 1 d . . .
C9 C 0.7786(4) 0.4816(3) 0.8348(3) 0.0787(8) Uani 1 1 d . . .
H9 H 0.7531 0.4232 0.8827 0.094 Uiso 1 1 calc R . .
O1 O 0.5860(4) 0.3032(3) 0.0143(2) 0.1359(10) Uani 1 1 d . . .
C6 C 0.8531(3) 0.6589(3) 0.6896(3) 0.0751(8) Uani 1 1 d . . .
H6 H 0.8775 0.7187 0.6428 0.090 Uiso 1 1 calc R . .
C12 C 0.6151(5) 0.1965(4) 0.6516(4) 0.0854(10) Uani 1 1 d . . .
C8 C 0.8511(4) 0.6117(4) 0.8958(3) 0.0946(10) Uani 1 1 d . . .
H8 H 0.8759 0.6425 0.9876 0.114 Uiso 1 1 calc R . .
C16 C 0.5193(4) 0.1173(3) 0.1483(3) 0.1058(11) Uani 1 1 d . . .
H16A H 0.4939 0.0411 0.1786 0.159 Uiso 1 1 calc R . .
H16B H 0.6164 0.1066 0.1008 0.159 Uiso 1 1 calc R . .
H16C H 0.4017 0.1274 0.0907 0.159 Uiso 1 1 calc R . .
C17 C 0.6384(4) 0.3850(4) 0.1187(3) 0.0995(11) Uani 1 1 d . . .
H17 H 0.6774 0.4712 0.1181 0.119 Uiso 1 1 calc R . .
C7 C 0.8889(4) 0.6992(3) 0.8254(4) 0.0949(10) Uani 1 1 d . . .
H7 H 0.9397 0.7873 0.8708 0.114 Uiso 1 1 calc R . .

loop_
_atom_site_aniso_label
_atom_site_aniso_U_11
_atom_site_aniso_U_22
_atom_site_aniso_U_33
_atom_site_aniso_U_23
_atom_site_aniso_U_13
_atom_site_aniso_U_12
C13A 0.115(9) 0.079(5) 0.067(5) 0.020(5) 0.007(5) -0.011(5)
C14A 0.119(8) 0.100(6) 0.069(6) 0.026(5) -0.008(6) -0.007(7)
C15A 0.090(6) 0.099(8) 0.214(19) 0.068(10) 0.015(9) 0.046(7)
C13B 0.095(8) 0.094(7) 0.075(7) 0.035(6) -0.016(7) 0.000(7)
C14B 0.082(8) 0.108(7) 0.122(10) 0.018(6) 0.027(6) 0.012(5)
C15B 0.19(3) 0.16(2) 0.27(3) 0.04(2) -0.072(19) 0.051(17)
Cl1 0.0773(5) 0.1083(7) 0.1198(7) 0.0679(6) 0.0403(4) 0.0236(4)
N1 0.0610(12) 0.0792(16) 0.0533(14) 0.0130(14) 0.0130(11) 0.0121(12)
C11 0.0428(12) 0.0718(19) 0.0484(16) 0.0198(16) 0.0103(11) 0.0106(13)
N2 0.0568(12) 0.0737(16) 0.0500(14) 0.0250(13) 0.0127(10) 0.0079(11)
C4 0.0368(12) 0.0693(18) 0.0520(16) 0.0217(15) 0.0135(11) 0.0137(12)
C5 0.0355(12) 0.0617(17) 0.0590(16) 0.0105(16) 0.0089(12) 0.0105(12)
C10 0.0454(13) 0.079(2) 0.0474(16) 0.0166(17) 0.0094(12) 0.0161(13)
C3 0.0433(13) 0.086(2) 0.0726(19) 0.0421(18) 0.0239(13) 0.0213(13)
C2 0.0543(15) 0.108(2) 0.0460(17) 0.0240(18) 0.0214(13) 0.0261(16)
C1 0.0572(15) 0.095(2) 0.0507(18) 0.0108(18) 0.0119(13) 0.0238(15)
C9 0.0705(17) 0.109(3) 0.0534(19) 0.0161(19) 0.0113(15) 0.0282(18)
O1 0.1362(19) 0.218(3) 0.0563(14) 0.0369(18) 0.0341(14) 0.0315(19)
C6 0.0544(15) 0.081(2) 0.084(2) 0.0192(19) 0.0104(15) 0.0152(15)
C12 0.082(2) 0.106(3) 0.088(3) 0.053(2) 0.033(2) 0.020(2)
C8 0.077(2) 0.130(3) 0.0570(19) -0.001(2) -0.0004(16) 0.036(2)
C16 0.113(2) 0.118(3) 0.063(2) -0.008(2) 0.0106(18) 0.029(2)
C17 0.092(2) 0.158(3) 0.066(2) 0.046(2) 0.0341(19) 0.036(2)
C7 0.0662(18) 0.093(3) 0.094(3) -0.008(2) -0.0023(19) 0.0163(17)

loop_
_atom_type_symbol
_atom_type_description
_atom_type_scat_dispersion_real
_atom_type_scat_dispersion_imag
_atom_type_scat_source
C C 0.0033 0.0016 'International Tables Vol C Tables 4.2.6.8 and 6.1.1.4'
H H 0.0000 0.0000 'International Tables Vol C Tables 4.2.6.8 and 6.1.1.4'
N N 0.0061 0.0033 'International Tables Vol C Tables 4.2.6.8 and 6.1.1.4'
O O 0.0106 0.0060 'International Tables Vol C Tables 4.2.6.8 and 6.1.1.4'
Cl Cl 0.1484 0.1585 'International Tables Vol C Tables 4.2.6.8 and 6.1.1.4'

loop_
_geom_angle_atom_site_label_1
_geom_angle_atom_site_label_2
_geom_angle_atom_site_label_3
_geom_angle
C14A C13A C12 107.8(9)
C14A C13A H13A 110.1
C12 C13A H13A 110.1
C14A C13A H13B 110.1
C12 C13A H13B 110.1
H13A C13A H13B 108.5
C13A C14A C15A 109.2(14)
C13A C14A H14A 109.8
C15A C14A H14A 109.8
C13A C14A H14B 109.8
C15A C14A H14B 109.8
H14A C14A H14B 108.3
C14B C13B C12 112.1(12)
C14B C13B H13C 109.2
C12 C13B H13C 109.2
C14B C13B H13D 109.2
C12 C13B H13D 109.2
H13C C13B H13D 107.9
C13B C14B C15B 101.7(18)
C13B C14B H14C 111.4
C15B C14B H14C 111.4
C13B C14B H14D 111.4
C15B C14B H14D 111.4
H14C C14B H14D 109.3
C14B C15B H15D 109.5
C14B C15B H15E 109.5
H15D C15B H15E 109.5
C14B C15B H15F 109.5
H15D C15B H15F 109.5
H15E C15B H15F 109.5
C11 N1 C1 115.6(2)
N1 C11 N2 122.9(2)
N1 C11 C4 126.8(2)
N2 C11 C4 110.3(2)
C11 N2 C10 107.9(2)
C11 N2 C12 125.3(3)
C10 N2 C12 126.7(2)
C3 C4 C11 115.8(2)
C3 C4 C5 138.5(3)
C11 C4 C5 105.7(2)
C6 C5 C10 119.1(3)
C6 C5 C4 134.4(3)
C10 C5 C4 106.5(2)
N2 C10 C9 128.3(3)
N2 C10 C5 109.5(2)
C9 C10 C5 122.2(3)
C4 C3 C2 120.2(2)
C4 C3 Cl1 117.8(2)
C2 C3 Cl1 122.1(2)
C3 C2 C1 117.9(2)
C3 C2 C17 119.1(3)
C1 C2 C17 123.1(3)
N1 C1 C2 123.8(3)
N1 C1 C16 114.8(3)
C2 C1 C16 121.5(3)
C8 C9 C10 117.2(3)
C8 C9 H9 121.4
C10 C9 H9 121.4
C7 C6 C5 118.4(3)
C7 C6 H6 120.8
C5 C6 H6 120.8
N2 C12 C13A 115.9(4)
N2 C12 C13B 108.9(5)
C13A C12 C13B 35.0(5)
N2 C12 H12A 104.1(18)
C13A C12 H12A 124.3(17)
C13B C12 H12A 97.2(16)
N2 C12 H12B 107(2)
C13A C12 H12B 98(2)
C13B C12 H12B 130(2)
H12A C12 H12B 106(3)
C9 C8 C7 121.8(3)
C9 C8 H8 119.1
C7 C8 H8 119.1
C1 C16 H16A 109.5
C1 C16 H16B 109.5
H16A C16 H16B 109.5
C1 C16 H16C 109.5
H16A C16 H16C 109.5
H16B C16 H16C 109.5
O1 C17 C2 125.9(4)
O1 C17 H17 117.0
C2 C17 H17 117.0
C6 C7 C8 121.4(3)
C6 C7 H7 119.3
C8 C7 H7 119.3

loop_
_geom_bond_atom_site_label_1
_geom_bond_atom_site_label_2
_geom_bond_distance
C13A C14A 1.487(18)
C13A C12 1.496(12)
C13A H13A 0.9700
C13A H13B 0.9700
C14A C15A 1.68(2)
C14A H14A 0.9700
C14A H14B 0.9700
C15A H15A 0.9600
C15A H15B 0.9600
C15A H15C 0.9600
C13B C14B 1.44(2)
C13B C12 1.591(12)
C13B H13C 0.9700
C13B H13D 0.9700
C14B C15B 1.58(4)
C14B H14C 0.9700
C14B H14D 0.9700
C15B H15D 0.9600
C15B H15E 0.9600
C15B H15F 0.9600
Cl1 C3 1.724(3)
N1 C11 1.329(3)
N1 C1 1.335(3)
C11 N2 1.367(3)
C11 C4 1.399(3)
N2 C10 1.375(3)
N2 C12 1.459(4)
C4 C3 1.377(3)
C4 C5 1.440(3)
C5 C6 1.387(4)
C5 C10 1.400(3)
C10 C9 1.386(3)
C3 C2 1.397(3)
C2 C1 1.402(4)
C2 C17 1.485(4)
C1 C16 1.499(4)
C9 C8 1.360(4)
C9 H9 0.9300
O1 C17 1.190(4)
C6 C7 1.374(4)
C6 H6 0.9300
C12 H12A 0.95(3)
C12 H12B 0.95(3)
C8 C7 1.380(4)
C8 H8 0.9300
C16 H16A 0.9600
C16 H16B 0.9600
C16 H16C 0.9600
C17 H17 0.9300
C7 H7 0.9300

loop_
_geom_torsion_atom_site_label_1
_geom_torsion_atom_site_label_2
_geom_torsion_atom_site_label_3
_geom_torsion_atom_site_label_4
_geom_torsion
C12 C13A C14A C15A -167.3(11)
C12 C13B C14B C15B -170.8(16)
C1 N1 C11 N2 179.2(2)
C1 N1 C11 C4 -1.1(3)
N1 C11 N2 C10 179.7(2)
C4 C11 N2 C10 -0.1(2)
N1 C11 N2 C12 -1.3(4)
C4 C11 N2 C12 179.0(2)
N1 C11 C4 C3 1.4(3)
N2 C11 C4 C3 -178.86(17)
N1 C11 C4 C5 -179.4(2)
N2 C11 C4 C5 0.3(2)
C3 C4 C5 C6 -1.1(5)
C11 C4 C5 C6 -180.0(2)
C3 C4 C5 C10 178.5(2)
C11 C4 C5 C10 -0.4(2)
C11 N2 C10 C9 179.0(2)
C12 N2 C10 C9 0.0(4)
C11 N2 C10 C5 -0.2(2)
C12 N2 C10 C5 -179.2(2)
C6 C5 C10 N2 -179.98(18)
C4 C5 C10 N2 0.4(2)
C6 C5 C10 C9 0.7(3)
C4 C5 C10 C9 -178.9(2)
C11 C4 C3 C2 -0.4(3)
C5 C4 C3 C2 -179.2(2)
C11 C4 C3 Cl1 179.48(15)
C5 C4 C3 Cl1 0.7(4)
C4 C3 C2 C1 -0.7(3)
Cl1 C3 C2 C1 179.46(17)
C4 C3 C2 C17 179.6(2)
Cl1 C3 C2 C17 -0.2(3)
C11 N1 C1 C2 -0.1(3)
C11 N1 C1 C16 179.8(2)
C3 C2 C1 N1 1.0(4)
C17 C2 C1 N1 -179.3(2)
C3 C2 C1 C16 -179.0(2)
C17 C2 C1 C16 0.7(4)
N2 C10 C9 C8 180.0(2)
C5 C10 C9 C8 -0.9(4)
C10 C5 C6 C7 0.1(3)
C4 C5 C6 C7 179.6(2)
C11 N2 C12 C13A 74.4(6)
C10 N2 C12 C13A -106.7(6)
C11 N2 C12 C13B 111.7(6)
C10 N2 C12 C13B -69.5(7)
C14A C13A C12 N2 77.5(8)
C14A C13A C12 C13B -8.7(10)
C14B C13B C12 N2 -83.0(10)
C14B C13B C12 C13A 25.5(8)
C10 C9 C8 C7 0.2(4)
C3 C2 C17 O1 179.0(3)
C1 C2 C17 O1 -0.7(5)
C5 C6 C7 C8 -0.8(4)
C9 C8 C7 C6 0.6(4)
